data_4118294
loop_
_publ_author_name
'Sven O. Sylvester'
'Jacqueline M. Cole'
'Paul G. Waddell'

_publ_section_title
;
 Photoconversion Bonding Mechanism in Ruthenium Sulfur Dioxide Linkage
 Photoisomers Revealed by in Situ Diffraction
;
_journal_name_full 'Journal of the American Chemical Society'
_journal_page_first 11860
_journal_page_last 11863
_journal_paper_doi 10.1021/ja303943q
_journal_volume 134
_journal_year 2012
_chemical_formula_sum 'C5 H19 Cl2 N5 O3 Ru S'
_chemical_formula_weight 401.28
_chemical_name_systematic
;
 ?
;
_space_group_IT_number 62
_symmetry_cell_setting orthorhombic
_symmetry_space_group_name_Hall '-P 2n 2a'
_symmetry_space_group_name_H-M 'P m c n'
_atom_sites_solution_hydrogens geom
_atom_sites_solution_primary direct
_atom_sites_solution_secondary difmap
_audit_creation_date 2012-04-10T13:47:10-00:00
_audit_creation_method 'WinGX routine CIF_UPDATE'
_cell_angle_alpha 90
_cell_angle_beta 90
_cell_angle_gamma 90
_cell_formula_units_Z 4
_cell_length_a 6.979(3)
_cell_length_b 9.779(5)
_cell_length_c 21.672(5)
_cell_measurement_reflns_used 4566
_cell_measurement_temperature 100(2)
_cell_measurement_theta_max 32.8
_cell_measurement_theta_min 2.3
_cell_volume 1479.1(10)
_computing_cell_refinement
;
        CrystalClear-SM Expert 2.0 r4 (Rigaku, 2009)
;
_computing_data_collection
;
        CrystalClear-SM Expert 2.0 r4 (Rigaku, 2009)
;
_computing_data_reduction
;
        CrystalClear-SM Expert 2.0 r4 (Rigaku, 2009)
;
_computing_structure_refinement 'SHELXL-97 (Sheldrick, 2008)'
_diffrn_ambient_temperature 100(2)
_diffrn_detector_area_resol_mean 28.5714
_diffrn_measured_fraction_theta_full 0.984
_diffrn_measured_fraction_theta_max 0.912
_diffrn_measurement_device_type
;
        Rigaku Saturn724+ (2x2 bin mode)
;
_diffrn_measurement_method 'profile data from \w-scans'
_diffrn_radiation_monochromator graphite
_diffrn_radiation_type MoK\a
_diffrn_radiation_wavelength 0.71073
_diffrn_reflns_av_R_equivalents 0.1069
_diffrn_reflns_av_unetI/netI 0.1121
_diffrn_reflns_limit_h_max 6
_diffrn_reflns_limit_h_min -9
_diffrn_reflns_limit_k_max 6
_diffrn_reflns_limit_k_min -14
_diffrn_reflns_limit_l_max 32
_diffrn_reflns_limit_l_min -32
_diffrn_reflns_number 6954
_diffrn_reflns_theta_full 27.5
_diffrn_reflns_theta_max 32.84
_diffrn_reflns_theta_min 3.51
_diffrn_source 'Sealed Tube'
_exptl_absorpt_coefficient_mu 1.567
_exptl_absorpt_correction_T_max 1
_exptl_absorpt_correction_T_min 0.46
_exptl_absorpt_correction_type multi-scan
_exptl_crystal_colour Colorless
_exptl_crystal_density_diffrn 1.802
_exptl_crystal_description Prism
_exptl_crystal_F_000 808
_exptl_crystal_size_max 0.2
_exptl_crystal_size_mid 0.2
_exptl_crystal_size_min 0.2
_refine_diff_density_max 1.229
_refine_diff_density_min -1.27
_refine_diff_density_rms 0.138
_refine_ls_extinction_method none
_refine_ls_goodness_of_fit_ref 0.836
_refine_ls_hydrogen_treatment mixed
_refine_ls_matrix_type full
_refine_ls_number_parameters 131
_refine_ls_number_reflns 2686
_refine_ls_number_restraints 4
_refine_ls_restrained_S_all 0.837
_refine_ls_R_factor_all 0.0941
_refine_ls_R_factor_gt 0.0538
_refine_ls_shift/su_max 0.001
_refine_ls_shift/su_mean 0
_refine_ls_structure_factor_coef Fsqd
_refine_ls_weighting_details 'calc w=1/[\s^2^(Fo^2^)+(0.0437P)^2^+0.0000P] where P=(Fo^2^+2Fc^2^)/3'
_refine_ls_weighting_scheme calc
_refine_ls_wR_factor_ref 0.132
_reflns_number_gt 1314
_reflns_number_total 2686
_reflns_threshold_expression >2\s(I)
_cod_data_source_file ja303943q_si_001_1.cif
_cod_data_source_block pyr-1b-100k
_cod_database_code 4118294

loop_
_symmetry_equiv_pos_as_xyz
'x, y, z'
'-x+1/2, -y+1/2, z+1/2'
'x+1/2, -y, -z'
'-x, y+1/2, -z+1/2'
'-x, -y, -z'
'x-1/2, y-1/2, -z-1/2'
'-x-1/2, y, z'
'x, -y-1/2, z-1/2'

loop_
_atom_site_label
_atom_site_fract_x
_atom_site_fract_y
_atom_site_fract_z
_atom_site_U_iso_or_equiv
_atom_site_adp_type
_atom_site_calc_flag
_atom_site_refinement_flags
_atom_site_occupancy
_atom_site_disorder_assembly
_atom_site_disorder_group
_atom_site_type_symbol
Ru1 0.25 0.20642(6) 0.91380(2) 0.04207(18) Uani d S 1 . . Ru
Cl2 0.75 0.14863(15) 0.80302(6) 0.0388(3) Uani d S 1 . . Cl
S1 0.25 0.2738(4) 1.01183(18) 0.0323(16) Uani d SP 0.421(10) A 1 S
N3 0.25 0.1714(5) 0.8191(2) 0.0345(10) Uani d S 1 A . n
C2 0.25 0.0419(6) 0.7982(3) 0.0458(15) Uani d S 1 . . C
H2 0.25 -0.0308 0.8272 0.055 Uiso calc SR 1 A . H
N1 0.4714(4) 0.3521(4) 0.89960(14) 0.0430(8) Uani d . 1 A . n
H1A 0.5344 0.3668 0.9357 0.065 Uiso calc R 1 . . H
H1B 0.4195 0.432 0.8861 0.065 Uiso calc R 1 . . H
H1C 0.555 0.3198 0.8709 0.065 Uiso calc R 1 . . H
N2 0.4718(4) 0.0587(4) 0.92180(15) 0.0471(10) Uani d . 1 A . n
H2A 0.5501 0.0815 0.9538 0.071 Uiso calc R 1 . . H
H2B 0.5408 0.0564 0.8862 0.071 Uiso calc R 1 . . H
H2C 0.4195 -0.0251 0.9289 0.071 Uiso calc R 1 . . H
C4 0.25 0.1154(8) 0.6938(3) 0.068(2) Uani d S 1 . . C
H4 0.25 0.0966 0.6508 0.081 Uiso calc SR 1 A . H
C5 0.25 0.2475(7) 0.7153(3) 0.0495(17) Uani d S 1 A . C
H5 0.25 0.3211 0.6866 0.059 Uiso calc SR 1 . . H
C3 0.25 0.0107(8) 0.7365(4) 0.062(2) Uani d S 1 A . C
H3 0.25 -0.0819 0.7233 0.075 Uiso calc SR 1 . . H
C1 0.25 0.2750(6) 0.7771(3) 0.0400(14) Uani d S 1 . . C
H1 0.25 0.3672 0.7909 0.048 Uiso calc SR 1 A . H
O3 0.25 0.5910(5) 0.8488(2) 0.0525(13) Uani d S 1 . . O
O2 0.25 0.437(2) 1.0290(11) 0.044(4) Uiso d SPU 0.421(10) A 1 O
O1 0.25 0.1735(10) 1.0610(5) 0.038(3) Uani d SP 0.421(10) A 1 O
S1A 0.25 0.2953(4) 1.05135(17) 0.0442(13) Uani d SP 0.448(7) A 2 S
O1A 0.25 0.1886(17) 1.0016(8) 0.034(3) Uani d SP 0.448(7) A 2 O
Cl1 0.25 0.77515(15) 0.97097(6) 0.0415(4) Uani d S 1 . . Cl
O2B 0.160(5) 0.438(4) 1.0281(17) 0.020(6) Uiso d PU 0.066(4) . 3 O
S1B 0.177(3) 0.341(2) 1.0119(8) 0.037(5) Uiso d P 0.066(4) . 3 S
O1B 0.25 0.187(9) 1.017(3) 0.05(2) Uiso d SP 0.133(9) . 3 O
O2A 0.25 0.417(2) 1.0335(10) 0.043(4) Uiso d SPU 0.448(7) A 2 O
H3A 0.25 0.609(5) 0.818(2) 0.014(15) Uiso d S 1 . . H
H3B 0.25 0.668(8) 0.878(4) 0.08(3) Uiso d S 1 . . H

loop_
_atom_site_aniso_label
_atom_site_aniso_U_11
_atom_site_aniso_U_22
_atom_site_aniso_U_33
_atom_site_aniso_U_12
_atom_site_aniso_U_13
_atom_site_aniso_U_23
Ru1 0.0416(3) 0.0522(3) 0.0324(3) 0 0 0.0154(2)
Cl2 0.0464(7) 0.0381(8) 0.0318(7) 0 0 0.0029(6)
S1 0.045(2) 0.027(3) 0.024(2) 0 0 0.0023(14)
N3 0.037(2) 0.033(3) 0.034(2) 0 0 0.007(2)
C2 0.042(3) 0.033(3) 0.062(4) 0 0 -0.004(3)
N1 0.049(2) 0.045(2) 0.0341(19) -0.0063(17) -0.0039(15) -0.0019(16)
N2 0.0387(18) 0.053(2) 0.049(2) 0.0046(17) 0.0026(15) 0.0267(18)
C4 0.088(5) 0.072(6) 0.043(4) 0 0 -0.027(4)
C5 0.072(5) 0.050(4) 0.026(3) 0 0 -0.001(3)
C3 0.072(4) 0.044(4) 0.071(5) 0 0 -0.028(4)
C1 0.048(3) 0.042(4) 0.031(3) 0 0 -0.002(2)
O3 0.087(4) 0.033(3) 0.038(3) 0 0 -0.002(2)
O1 0.051(6) 0.030(6) 0.032(6) 0 0 0.012(4)
S1A 0.076(3) 0.0347(19) 0.022(2) 0 0 -0.0007(14)
O1A 0.059(8) 0.018(6) 0.026(7) 0 0 -0.004(5)
Cl1 0.0566(9) 0.0374(8) 0.0304(7) 0 0 0.0003(6)

loop_
_atom_type_symbol
_atom_type_description
_atom_type_scat_dispersion_real
_atom_type_scat_dispersion_imag
_atom_type_scat_source
C C 0.0033 0.0016 'International Tables Vol C Tables 4.2.6.8 and 6.1.1.4'
H H 0 0 'International Tables Vol C Tables 4.2.6.8 and 6.1.1.4'
Cl Cl 0.1484 0.1585 'International Tables Vol C Tables 4.2.6.8 and 6.1.1.4'
N N 0.0061 0.0033 'International Tables Vol C Tables 4.2.6.8 and 6.1.1.4'
O O 0.0106 0.006 'International Tables Vol C Tables 4.2.6.8 and 6.1.1.4'
Ru Ru -1.2594 0.8363 'International Tables Vol C Tables 4.2.6.8 and 6.1.1.4'
S S 0.1246 0.1234 'International Tables Vol C Tables 4.2.6.8 and 6.1.1.4'

loop_
_geom_angle_atom_site_label_1
_geom_angle_atom_site_label_2
_geom_angle_atom_site_label_3
_geom_angle
_geom_angle_site_symmetry_1
_geom_angle_site_symmetry_3
O1A Ru1 N3 165.3(5) . .
O1A Ru1 N1 101.9(3) . .
N3 Ru1 N1 88.14(12) . .
O1A Ru1 N1 101.9(3) . 7_655
N3 Ru1 N1 88.14(12) . 7_655
N1 Ru1 N1 93.35(19) . 7_655
O1A Ru1 N2 81.8(4) . 7_655
N3 Ru1 N2 88.20(13) . 7_655
N1 Ru1 N2 176.34(13) . 7_655
N1 Ru1 N2 86.43(15) 7_655 7_655
O1A Ru1 N2 81.8(3) . .
N3 Ru1 N2 88.20(12) . .
N1 Ru1 N2 86.43(14) . .
N1 Ru1 N2 176.34(13) 7_655 .
N2 Ru1 N2 93.55(19) 7_655 .
O1A Ru1 S1 22.5(5) . .
N3 Ru1 S1 172.24(17) . .
N1 Ru1 S1 86.54(11) . .
N1 Ru1 S1 86.54(11) 7_655 .
N2 Ru1 S1 97.10(12) 7_655 .
N2 Ru1 S1 97.10(12) . .
O1A Ru1 O1B 0(3) . .
N3 Ru1 O1B 166(2) . .
N1 Ru1 O1B 101.7(15) . .
N1 Ru1 O1B 101.7(14) 7_655 .
N2 Ru1 O1B 81.9(15) 7_655 .
N2 Ru1 O1B 81.9(14) . .
S1 Ru1 O1B 22(2) . .
O1A Ru1 S1B 38.5(8) . 7_655
N3 Ru1 S1B 155.1(5) . 7_655
N1 Ru1 S1B 68.3(5) . 7_655
N1 Ru1 S1B 85.3(4) 7_655 7_655
N2 Ru1 S1B 115.3(5) 7_655 7_655
N2 Ru1 S1B 98.0(4) . 7_655
S1 Ru1 S1B 18.4(5) . 7_655
O1B Ru1 S1B 38(2) . 7_655
O1A Ru1 S1B 38.5(7) . .
N3 Ru1 S1B 155.1(5) . .
N1 Ru1 S1B 85.3(4) . .
N1 Ru1 S1B 68.3(5) 7_655 .
N2 Ru1 S1B 98.0(4) 7_655 .
N2 Ru1 S1B 115.3(5) . .
S1 Ru1 S1B 18.4(5) . .
O1B Ru1 S1B 38(2) . .
S1B Ru1 S1B 22.9(8) 7_655 .
O1 S1 O2 119.6(10) . .
O1 S1 Ru1 120.1(5) . .
O2 S1 Ru1 120.3(9) . .
C2 N3 C1 118.4(5) . .
C2 N3 Ru1 119.2(4) . .
C1 N3 Ru1 122.4(4) . .
N3 C2 C3 122.6(6) . .
N3 C2 H2 118.7 . .
C3 C2 H2 118.7 . .
Ru1 N1 H1A 109.5 . .
Ru1 N1 H1B 109.5 . .
H1A N1 H1B 109.5 . .
Ru1 N1 H1C 109.5 . .
H1A N1 H1C 109.5 . .
H1B N1 H1C 109.5 . .
Ru1 N2 H2A 109.5 . .
Ru1 N2 H2B 109.5 . .
H2A N2 H2B 109.5 . .
Ru1 N2 H2C 109.5 . .
H2A N2 H2C 109.5 . .
H2B N2 H2C 109.5 . .
C5 C4 C3 118.2(6) . .
C5 C4 H4 120.9 . .
C3 C4 H4 120.9 . .
C1 C5 C4 121.1(6) . .
C1 C5 H5 119.4 . .
C4 C5 H5 119.4 . .
C2 C3 C4 119.2(6) . .
C2 C3 H3 120.4 . .
C4 C3 H3 120.4 . .
N3 C1 C5 120.6(6) . .
N3 C1 H1 119.7 . .
C5 C1 H1 119.7 . .
H3A O3 H3B 115(7) . .
O2A S1A O1A 116.1(13) . .
S1A O1A Ru1 130.7(11) . .
S1B O2B O2B 83(2) . 7_655
S1B O2B S1B 41(2) . 7_655
O2B O2B S1B 41.5(17) 7_655 7_655
S1B S1B O2B 97(2) 7_655 .
S1B S1B O2B 41.5(17) 7_655 7_655
O2B S1B O2B 56(4) . 7_655
S1B S1B O1B 71.6(11) 7_655 .
O2B S1B O1B 153(3) . .
O2B S1B O1B 109(2) 7_655 .
S1B S1B Ru1 78.6(4) 7_655 .
O2B S1B Ru1 142(3) . .
O2B S1B Ru1 111.4(16) 7_655 .
O1B S1B Ru1 61(3) . .
S1B O1B S1B 37(2) 7_655 .
S1B O1B Ru1 81(3) 7_655 .
S1B O1B Ru1 81(3) . .

loop_
_geom_bond_atom_site_label_1
_geom_bond_atom_site_label_2
_geom_bond_site_symmetry_2
_geom_bond_distance
Ru1 O1A . 1.912(17)
Ru1 N3 . 2.081(5)
Ru1 N1 . 2.124(3)
Ru1 N1 7_655 2.124(3)
Ru1 N2 7_655 2.124(3)
Ru1 N2 . 2.124(3)
Ru1 S1 . 2.225(4)
Ru1 O1B . 2.25(7)
Ru1 S1B 7_655 2.553(19)
Ru1 S1B . 2.553(19)
S1 O1 . 1.448(10)
S1 O2 . 1.64(2)
N3 C2 . 1.345(7)
N3 C1 . 1.363(7)
C2 C3 . 1.371(9)
C2 H2 . 0.95
N1 H1A . 0.91
N1 H1B . 0.91
N1 H1C . 0.91
N2 H2A . 0.91
N2 H2B . 0.91
N2 H2C . 0.91
C4 C5 . 1.373(9)
C4 C3 . 1.379(10)
C4 H4 . 0.95
C5 C1 . 1.366(8)
C5 H5 . 0.95
C3 H3 . 0.95
C1 H1 . 0.95
O3 H3A . 0.68(5)
O3 H3B . 0.98(8)
S1A O2A . 1.26(2)
S1A O1A . 1.500(16)
O2B S1B . 1.01(4)
O2B O2B 7_655 1.26(7)
O2B S1B 7_655 1.52(4)
S1B S1B 7_655 1.01(4)
S1B O2B 7_655 1.52(4)
S1B O1B . 1.60(8)
O1B S1B 7_655 1.60(8)

loop_
_geom_torsion_atom_site_label_1
_geom_torsion_atom_site_label_2
_geom_torsion_atom_site_label_3
_geom_torsion_atom_site_label_4
_geom_torsion
_geom_torsion_site_symmetry_1
_geom_torsion_site_symmetry_4
O1A Ru1 S1 O1 0.000(4) . .
N3 Ru1 S1 O1 180.000(9) . .
N1 Ru1 S1 O1 -133.21(10) . .
N1 Ru1 S1 O1 133.21(9) 7_655 .
N2 Ru1 S1 O1 47.25(10) 7_655 .
N2 Ru1 S1 O1 -47.25(10) . .
O1B Ru1 S1 O1 0.000(4) . .
S1B Ru1 S1 O1 -141.2(12) 7_655 .
S1B Ru1 S1 O1 141.2(12) . .
O1A Ru1 S1 O2 180.000(10) . .
N3 Ru1 S1 O2 0.000(12) . .
N1 Ru1 S1 O2 46.79(10) . .
N1 Ru1 S1 O2 -46.79(10) 7_655 .
N2 Ru1 S1 O2 -132.75(10) 7_655 .
N2 Ru1 S1 O2 132.75(10) . .
O1B Ru1 S1 O2 180.000(10) . .
S1B Ru1 S1 O2 38.8(12) 7_655 .
S1B Ru1 S1 O2 -38.8(12) . .
O1A Ru1 N3 C2 0.000(5) . .
N1 Ru1 N3 C2 133.29(10) . .
N1 Ru1 N3 C2 -133.29(10) 7_655 .
N2 Ru1 N3 C2 -46.80(10) 7_655 .
N2 Ru1 N3 C2 46.80(10) . .
S1 Ru1 N3 C2 180.000(6) . .
O1B Ru1 N3 C2 0.000(5) . .
S1B Ru1 N3 C2 152.0(9) 7_655 .
S1B Ru1 N3 C2 -152.0(9) . .
O1A Ru1 N3 C1 180.000(4) . .
N1 Ru1 N3 C1 -46.71(10) . .
N1 Ru1 N3 C1 46.71(10) 7_655 .
N2 Ru1 N3 C1 133.20(10) 7_655 .
N2 Ru1 N3 C1 -133.20(10) . .
S1 Ru1 N3 C1 0.000(7) . .
O1B Ru1 N3 C1 180.000(4) . .
S1B Ru1 N3 C1 -28.0(9) 7_655 .
S1B Ru1 N3 C1 28.0(9) . .
C1 N3 C2 C3 0.000(4) . .
Ru1 N3 C2 C3 180.000(2) . .
C3 C4 C5 C1 0.000(4) . .
N3 C2 C3 C4 0.000(4) . .
C5 C4 C3 C2 0.000(3) . .
C2 N3 C1 C5 0.000(3) . .
Ru1 N3 C1 C5 180.000(3) . .
C4 C5 C1 N3 0.000(4) . .
O2A S1A O1A Ru1 0.000(8) . .
N3 Ru1 O1A S1A 180.000(13) . .
N1 Ru1 O1A S1A 48.02(13) . .
N1 Ru1 O1A S1A -48.02(13) 7_655 .
N2 Ru1 O1A S1A -132.58(11) 7_655 .
N2 Ru1 O1A S1A 132.58(11) . .
S1 Ru1 O1A S1A 0.000(8) . .
O1B Ru1 O1A S1A 0.0(11) . .
S1B Ru1 O1A S1A 18.6(6) 7_655 .
S1B Ru1 O1A S1A -18.6(6) . .
O2B O2B S1B S1B 0.000(9) 7_655 7_655
S1B O2B S1B O2B 0.000(9) 7_655 7_655
O2B O2B S1B O1B 63(6) 7_655 .
S1B O2B S1B O1B 63(6) 7_655 .
O2B O2B S1B Ru1 -80(3) 7_655 .
S1B O2B S1B Ru1 -80(3) 7_655 .
O1A Ru1 S1B S1B 75.3(5) . 7_655
N3 Ru1 S1B S1B -115.8(8) . 7_655
N1 Ru1 S1B S1B -40.43(17) . 7_655
N1 Ru1 S1B S1B -135.92(15) 7_655 7_655
N2 Ru1 S1B S1B 141.2(2) 7_655 7_655
N2 Ru1 S1B S1B 43.39(17) . 7_655
S1 Ru1 S1B S1B 52.7(12) . 7_655
O1B Ru1 S1B S1B 75.1(12) . 7_655
O1A Ru1 S1B O2B 162(4) . .
N3 Ru1 S1B O2B -29(5) . .
N1 Ru1 S1B O2B 46(4) . .
N1 Ru1 S1B O2B -49(4) 7_655 .
N2 Ru1 S1B O2B -132(4) 7_655 .
N2 Ru1 S1B O2B 130(4) . .
S1 Ru1 S1B O2B 139(5) . .
O1B Ru1 S1B O2B 162(5) . .
S1B Ru1 S1B O2B 87(4) 7_655 .
O1A Ru1 S1B O2B 101(2) . 7_655
N3 Ru1 S1B O2B -90(2) . 7_655
N1 Ru1 S1B O2B -14.6(19) . 7_655
N1 Ru1 S1B O2B -110(2) 7_655 7_655
N2 Ru1 S1B O2B 167.0(19) 7_655 7_655
N2 Ru1 S1B O2B 69(2) . 7_655
S1 Ru1 S1B O2B 79(2) . 7_655
O1B Ru1 S1B O2B 101(2) . 7_655
S1B Ru1 S1B O2B 26(2) 7_655 7_655
O1A Ru1 S1B O1B 0.1(14) . .
N3 Ru1 S1B O1B 169.1(12) . .
N1 Ru1 S1B O1B -115.6(13) . .
N1 Ru1 S1B O1B 148.9(13) 7_655 .
N2 Ru1 S1B O1B 66.0(13) 7_655 .
N2 Ru1 S1B O1B -31.7(13) . .
S1 Ru1 S1B O1B -22.5(14) . .
S1B Ru1 S1B O1B -75.1(12) 7_655 .
O2B S1B O1B S1B -68(7) . 7_655
O2B S1B O1B S1B -17(2) 7_655 7_655
Ru1 S1B O1B S1B 87.0(9) . 7_655
S1B S1B O1B Ru1 -87.0(9) 7_655 .
O2B S1B O1B Ru1 -155(6) . .
O2B S1B O1B Ru1 -104(2) 7_655 .
O1A Ru1 O1B S1B 161(5) . 7_655
N3 Ru1 O1B S1B 161.3(11) . 7_655
N1 Ru1 O1B S1B 29.3(14) . 7_655
N1 Ru1 O1B S1B -66.6(8) 7_655 7_655
N2 Ru1 O1B S1B -151.3(13) 7_655 7_655
N2 Ru1 O1B S1B 113.9(9) . 7_655
S1 Ru1 O1B S1B -18.7(11) . 7_655
S1B Ru1 O1B S1B -37(2) . 7_655
O1A Ru1 O1B S1B -161(4) . .
N3 Ru1 O1B S1B -161.3(11) . .
N1 Ru1 O1B S1B 66.6(8) . .
N1 Ru1 O1B S1B -29.3(14) 7_655 .
N2 Ru1 O1B S1B -113.9(9) 7_655 .
N2 Ru1 O1B S1B 151.3(13) . .
S1 Ru1 O1B S1B 18.7(11) . .
S1B Ru1 O1B S1B 37(2) 7_655 .
